data_2019028
loop_
_publ_author_name
'Kaupang, \%Asmund'
'G\"orbitz, Carl Henrik'
'Bonge-Hansen, Tore'

_publ_section_title
;
 A solid-state oxidation of 1,1,3,3-tetramethylguanidinium
 4-methylbenzenesulfinate to 1,1,3,3-tetramethylguanidinium
 4-methylbenzenesulfonate
;
_journal_coeditor_code EG3125
_journal_issue 7
_journal_name_full 'Acta Crystallographica Section C'
_journal_page_first 778
_journal_page_last 780
_journal_paper_doi 10.1107/S0108270113015011
_journal_volume 69
_journal_year 2013
_chemical_formula_iupac 'C5 H14 N3 + , C7 H7 O2.82 S -'
_chemical_formula_moiety 'C5 H14 N3 +, C7 H7 O2.82 S -'
_chemical_formula_sum 'C12 H21 N3 O2.82 S'
_chemical_formula_weight 284.44
_chemical_name_common '1,1,3,3-tetramethylguanidine <i>p</i>-toluenesulfonate'
_chemical_name_systematic
;
1,1,3,3-Tetramethylguanidinium 4-methylbenzenesulfonate
;
_space_group_IT_number 14
_symmetry_cell_setting monoclinic
_symmetry_space_group_name_Hall '-P 2ybc'
_symmetry_space_group_name_H-M 'P 1 21/c 1'
_atom_sites_solution_hydrogens geom
_atom_sites_solution_primary direct
_atom_sites_solution_secondary difmap
_audit_creation_method SHELXL97
_cell_angle_alpha 90.00
_cell_angle_beta 93.169(4)
_cell_angle_gamma 90.00
_cell_formula_units_Z 4
_cell_length_a 11.185(3)
_cell_length_b 7.648(2)
_cell_length_c 17.415(5)
_cell_measurement_reflns_used 2504
_cell_measurement_temperature 296(2)
_cell_measurement_theta_max 24.7030
_cell_measurement_theta_min 2.3425
_cell_volume 1487.5(7)
_computing_cell_refinement 'SAINT-Plus (Bruker, 2007)'
_computing_data_collection 'APEX2 (Bruker, 2007)'
_computing_data_reduction 'SAINT-Plus (Bruker, 2007)'
_computing_molecular_graphics 'SHELXTL (Sheldrick, 2008)'
_computing_publication_material 'SHELXTL (Sheldrick, 2008)'
_computing_structure_refinement 'SHELXTL (Sheldrick, 2008)'
_computing_structure_solution 'SHELXTL (Sheldrick, 2008)'
_diffrn_ambient_temperature 296(2)
_diffrn_detector_area_resol_mean 8.3
_diffrn_measured_fraction_theta_full 0.997
_diffrn_measured_fraction_theta_max 0.997
_diffrn_measurement_device_type 'Bruker APEXII CCD area-detector'
_diffrn_measurement_method 'Sets of exposures each taken over 0.5\% \w rotation'
_diffrn_radiation_monochromator graphite
_diffrn_radiation_source 'fine-focus sealed tube'
_diffrn_radiation_type MoK\a
_diffrn_radiation_wavelength 0.71073
_diffrn_reflns_av_R_equivalents 0.0450
_diffrn_reflns_av_sigmaI/netI 0.0424
_diffrn_reflns_limit_h_max 13
_diffrn_reflns_limit_h_min -13
_diffrn_reflns_limit_k_max 9
_diffrn_reflns_limit_k_min -9
_diffrn_reflns_limit_l_max 20
_diffrn_reflns_limit_l_min -20
_diffrn_reflns_number 10043
_diffrn_reflns_theta_full 25.04
_diffrn_reflns_theta_max 25.04
_diffrn_reflns_theta_min 1.82
_diffrn_standards_decay_% 0
_diffrn_standards_number 0
_exptl_absorpt_coefficient_mu 0.226
_exptl_absorpt_correction_T_max 0.9558
_exptl_absorpt_correction_T_min 0.7103
_exptl_absorpt_correction_type multi-scan
_exptl_absorpt_process_details '(SADABS; Bruker, 2007)'
_exptl_crystal_colour colourless
_exptl_crystal_density_diffrn 1.270
_exptl_crystal_density_method 'not measured'
_exptl_crystal_description needle
_exptl_crystal_F_000 610.1
_exptl_crystal_size_max 0.8
_exptl_crystal_size_mid 0.3
_exptl_crystal_size_min 0.2
_refine_diff_density_max 0.329
_refine_diff_density_min -0.376
_refine_ls_extinction_method none
_refine_ls_goodness_of_fit_ref 1.081
_refine_ls_hydrogen_treatment mixed
_refine_ls_matrix_type full
_refine_ls_number_parameters 187
_refine_ls_number_reflns 2615
_refine_ls_number_restraints 0
_refine_ls_restrained_S_all 1.081
_refine_ls_R_factor_all 0.1195
_refine_ls_R_factor_gt 0.0628
_refine_ls_shift/su_max 0.000
_refine_ls_shift/su_mean 0.000
_refine_ls_structure_factor_coef Fsqd
_refine_ls_weighting_details 'calc w = 1/[\s^2^(Fo^2^)+(0.0241P)^2^+2.8813P] where P=(Fo^2^+2Fc^2^)/3'
_refine_ls_weighting_scheme calc
_refine_ls_wR_factor_gt 0.1305
_refine_ls_wR_factor_ref 0.1546
_reflns_number_gt 1587
_reflns_number_total 2615
_reflns_threshold_expression I>2\s(I)
_cod_data_source_file eg3125.cif
_cod_data_source_block II
_cod_original_cell_volume 1487.5(8)
_cod_original_sg_symbol_H-M 'P 21/c'
_cod_database_code 2019028
_cod_database_fobs_code 2019028

loop_
_symmetry_equiv_pos_as_xyz
'x, y, z'
'-x, y+1/2, -z+1/2'
'-x, -y, -z'
'x, -y-1/2, z-1/2'

loop_
_atom_site_type_symbol
_atom_site_label
_atom_site_fract_x
_atom_site_fract_y
_atom_site_fract_z
_atom_site_U_iso_or_equiv
_atom_site_adp_type
_atom_site_calc_flag
_atom_site_refinement_flags
_atom_site_occupancy
_atom_site_symmetry_multiplicity
S S1 0.29495(10) 0.56175(19) 0.40703(8) 0.0653(4) Uani d . 1 1
O O1 0.3460(4) 0.4551(9) 0.3592(3) 0.142(3) Uani d P 0.816(12) 1
O O2 0.3510(3) 0.7310(5) 0.4107(3) 0.1321(19) Uani d . 1 1
O O3 0.2812(3) 0.4933(4) 0.48344(18) 0.0768(10) Uani d . 1 1
N N1 0.4054(3) 0.1976(6) 0.5527(2) 0.0648(11) Uani d . 1 1
H H11 0.370(4) 0.274(6) 0.531(3) 0.078 Uiso d . 1 1
H H12 0.483(4) 0.215(6) 0.571(2) 0.078 Uiso d . 1 1
N N2 0.3989(3) -0.0456(5) 0.62949(19) 0.0543(9) Uani d . 1 1
N N3 0.2466(3) 0.0096(5) 0.5376(2) 0.0606(10) Uani d . 1 1
C C9 -0.0649(4) 0.5739(6) 0.3758(2) 0.0580(12) Uani d . 1 1
H H91 -0.1295 0.5335 0.4022 0.070 Uiso calc R 1 1
C C11 0.0499(3) 0.5440(6) 0.4053(2) 0.0536(11) Uani d . 1 1
H H111 0.0618 0.4820 0.4511 0.064 Uiso calc R 1 1
C C1 0.3513(3) 0.0534(6) 0.5729(2) 0.0500(10) Uani d . 1 1
C C12 0.1465(3) 0.6038(5) 0.3686(2) 0.0464(10) Uani d . 1 1
C C7 -0.0852(4) 0.6621(6) 0.3081(2) 0.0546(11) Uani d . 1 1
C C10 0.1274(4) 0.6953(6) 0.3016(3) 0.0661(13) Uani d . 1 1
H H101 0.1920 0.7386 0.2762 0.079 Uiso calc R 1 1
C C5 0.4852(4) 0.0232(8) 0.6870(3) 0.0744(15) Uani d . 1 1
H H51 0.4738 -0.0319 0.7356 0.11(2) Uiso calc R 1 1
H H52 0.4742 0.1471 0.6918 0.091(18) Uiso calc R 1 1
H H53 0.5648 -0.0001 0.6718 0.12(2) Uiso calc R 1 1
C C3 0.2110(5) 0.0756(7) 0.4608(3) 0.0843(17) Uani d . 1 1
H H31 0.1704 -0.0151 0.4315 0.126 Uiso calc R 1 1
H H32 0.2808 0.1113 0.4353 0.126 Uiso calc R 1 1
H H33 0.1583 0.1737 0.4652 0.126 Uiso calc R 1 1
C C6 -0.2104(4) 0.6907(8) 0.2732(3) 0.0868(17) Uani d . 1 1
H H61 -0.2260 0.8139 0.2691 0.130 Uiso calc R 1 1
H H62 -0.2673 0.6377 0.3054 0.130 Uiso calc R 1 1
H H63 -0.2174 0.6387 0.2230 0.130 Uiso calc R 1 1
C C2 0.1546(4) -0.0843(7) 0.5762(3) 0.0931(18) Uani d . 1 1
H H21 0.1468 -0.2001 0.5553 0.140 Uiso calc R 1 1
H H22 0.0797 -0.0237 0.5685 0.140 Uiso calc R 1 1
H H23 0.1762 -0.0911 0.6302 0.140 Uiso calc R 1 1
C C8 0.0122(4) 0.7232(7) 0.2719(3) 0.0698(14) Uani d . 1 1
H H81 0.0003 0.7851 0.2261 0.084 Uiso calc R 1 1
C C4 0.3906(4) -0.2361(6) 0.6268(3) 0.0763(15) Uani d . 1 1
H H41 0.3509 -0.2713 0.5790 0.114 Uiso calc R 1 1
H H42 0.3458 -0.2767 0.6687 0.114 Uiso calc R 1 1
H H43 0.4696 -0.2854 0.6309 0.114 Uiso calc R 1 1

loop_
_atom_site_aniso_label
_atom_site_aniso_U_11
_atom_site_aniso_U_22
_atom_site_aniso_U_33
_atom_site_aniso_U_12
_atom_site_aniso_U_13
_atom_site_aniso_U_23
S1 0.0446(6) 0.0761(9) 0.0743(9) -0.0034(7) -0.0040(5) 0.0091(7)
O1 0.080(4) 0.209(7) 0.135(5) 0.063(4) -0.022(3) -0.074(5)
O2 0.063(2) 0.098(3) 0.229(5) -0.038(2) -0.049(3) 0.067(3)
O3 0.068(2) 0.085(2) 0.075(2) -0.0006(18) -0.0194(17) 0.0229(19)
N1 0.048(2) 0.064(3) 0.081(3) -0.009(2) -0.011(2) 0.021(2)
N2 0.051(2) 0.055(2) 0.056(2) 0.0026(18) -0.0045(16) 0.0063(19)
N3 0.056(2) 0.058(2) 0.066(2) -0.0085(18) -0.0147(18) 0.0075(19)
C9 0.046(2) 0.068(3) 0.061(3) 0.000(2) 0.007(2) 0.007(2)
C11 0.052(2) 0.067(3) 0.042(2) -0.001(2) 0.0024(19) 0.014(2)
C1 0.041(2) 0.050(3) 0.058(3) 0.003(2) -0.0030(19) -0.002(2)
C12 0.043(2) 0.046(2) 0.050(2) -0.0041(19) 0.0008(18) -0.002(2)
C7 0.056(3) 0.051(3) 0.056(3) 0.006(2) -0.004(2) -0.003(2)
C10 0.058(3) 0.080(3) 0.060(3) -0.006(3) 0.006(2) 0.023(3)
C5 0.063(3) 0.089(5) 0.069(3) 0.001(3) -0.018(3) 0.009(3)
C3 0.096(4) 0.064(3) 0.087(4) -0.012(3) -0.046(3) 0.013(3)
C6 0.064(3) 0.099(4) 0.094(4) 0.017(3) -0.022(3) 0.004(3)
C2 0.059(3) 0.090(4) 0.129(5) -0.022(3) -0.005(3) 0.018(4)
C8 0.071(3) 0.077(4) 0.061(3) 0.002(3) -0.005(3) 0.025(3)
C4 0.090(4) 0.059(3) 0.080(4) 0.012(3) 0.000(3) 0.011(3)

loop_
_atom_type_symbol
_atom_type_description
_atom_type_scat_dispersion_real
_atom_type_scat_dispersion_imag
_atom_type_scat_source
C C 0.0033 0.0016 'International Tables Vol C Tables 4.2.6.8 and 6.1.1.4'
H H 0.0000 0.0000 'International Tables Vol C Tables 4.2.6.8 and 6.1.1.4'
N N 0.0061 0.0033 'International Tables Vol C Tables 4.2.6.8 and 6.1.1.4'
O O 0.0106 0.0060 'International Tables Vol C Tables 4.2.6.8 and 6.1.1.4'
S S 0.1246 0.1234 'International Tables Vol C Tables 4.2.6.8 and 6.1.1.4'

loop_
_geom_angle_atom_site_label_1
_geom_angle_atom_site_label_2
_geom_angle_atom_site_label_3
_geom_angle_site_symmetry_1
_geom_angle_site_symmetry_3
_geom_angle
O1 S1 O2 . . 112.5(4)
O1 S1 O3 . 1 115.4(3)
O2 S1 O3 . 1 110.7(3)
O1 S1 C12 . . 107.5(3)
O2 S1 C12 . . 104.4(2)
O3 S1 C12 1 . 105.42(19)
O3 S1 C12 . . 105.42(19)
C1 N1 H11 . . 122(4)
C1 N1 H12 . . 118(3)
H11 N1 H12 . . 120(5)
C1 N2 C5 . . 121.9(4)
C1 N2 C4 . . 121.5(4)
C5 N2 C4 . . 115.0(4)
C1 N3 C2 . . 122.6(4)
C1 N3 C3 . . 121.4(4)
C2 N3 C3 . . 115.4(4)
C7 C9 C11 . . 120.8(4)
C7 C9 H91 . . 119.6
C11 C9 H91 . . 119.6
C12 C11 C9 . . 121.0(4)
C12 C11 H111 . . 119.5
C9 C11 H111 . . 119.5
N1 C1 N2 . . 120.3(4)
N1 C1 N3 . . 119.5(4)
N2 C1 N3 . . 120.2(4)
C11 C12 C10 . . 118.8(4)
C11 C12 S1 . . 120.5(3)
C10 C12 S1 . . 120.7(3)
C9 C7 C8 . . 117.8(4)
C9 C7 C6 . . 121.7(4)
C8 C7 C6 . . 120.5(4)
C12 C10 C8 . . 120.0(4)
C12 C10 H101 . . 120.0
C8 C10 H101 . . 120.0
N2 C5 H51 . . 109.5
N2 C5 H52 . . 109.5
H51 C5 H52 . . 109.5
N2 C5 H53 . . 109.5
H51 C5 H53 . . 109.5
H52 C5 H53 . . 109.5
N3 C3 H31 . . 109.5
N3 C3 H32 . . 109.5
H31 C3 H32 . . 109.5
N3 C3 H33 . . 109.5
H31 C3 H33 . . 109.5
H32 C3 H33 . . 109.5
C7 C6 H61 . . 109.5
C7 C6 H62 . . 109.5
H61 C6 H62 . . 109.5
C7 C6 H63 . . 109.5
H61 C6 H63 . . 109.5
H62 C6 H63 . . 109.5
N3 C2 H21 . . 109.5
N3 C2 H22 . . 109.5
H21 C2 H22 . . 109.5
N3 C2 H23 . . 109.5
H21 C2 H23 . . 109.5
H22 C2 H23 . . 109.5
C7 C8 C10 . . 121.6(4)
C7 C8 H81 . . 119.2
C10 C8 H81 . . 119.2
N2 C4 H41 . . 109.5
N2 C4 H42 . . 109.5
H41 C4 H42 . . 109.5
N2 C4 H43 . . 109.5
H41 C4 H43 . . 109.5
H42 C4 H43 . . 109.5

loop_
_geom_bond_atom_site_label_1
_geom_bond_atom_site_label_2
_geom_bond_site_symmetry_2
_geom_bond_distance
S1 O1 . 1.318(5)
S1 O2 . 1.438(4)
S1 O3 1 1.446(3)
S1 O3 . 1.446(3)
S1 C12 . 1.785(4)
N1 C1 . 1.315(5)
N1 H11 . 0.79(5)
N1 H12 . 0.92(5)
N2 C1 . 1.330(5)
N2 C5 . 1.452(5)
N2 C4 . 1.460(6)
N3 C1 . 1.335(5)
N3 C2 . 1.450(6)
N3 C3 . 1.464(5)
C9 C7 . 1.365(6)
C9 C11 . 1.376(5)
C9 H91 . 0.9300
C11 C12 . 1.365(5)
C11 H111 . 0.9300
C12 C10 . 1.367(5)
C7 C8 . 1.372(6)
C7 C6 . 1.511(6)
C10 C8 . 1.378(6)
C10 H101 . 0.9300
C5 H51 . 0.9600
C5 H52 . 0.9600
C5 H53 . 0.9600
C3 H31 . 0.9600
C3 H32 . 0.9600
C3 H33 . 0.9600
C6 H61 . 0.9600
C6 H62 . 0.9600
C6 H63 . 0.9600
C2 H21 . 0.9600
C2 H22 . 0.9600
C2 H23 . 0.9600
C8 H81 . 0.9300
C4 H41 . 0.9600
C4 H42 . 0.9600
C4 H43 . 0.9600

loop_
_geom_hbond_atom_site_label_D
_geom_hbond_atom_site_label_H
_geom_hbond_atom_site_label_A
_geom_hbond_site_symmetry_A
_geom_hbond_distance_DH
_geom_hbond_distance_HA
_geom_hbond_distance_DA
_geom_hbond_angle_DHA
N1 H12 O2 3_666 0.92(5) 1.91(5) 2.817(5) 169(4)
N1 H11 O3 1 0.79(5) 2.10(5) 2.884(5) 174(5)

loop_
_geom_torsion_atom_site_label_1
_geom_torsion_atom_site_label_2
_geom_torsion_atom_site_label_3
_geom_torsion_atom_site_label_4
_geom_torsion_site_symmetry_1
_geom_torsion
C7 C9 C11 C12 . 1.0(7)
C5 N2 C1 N1 . 20.9(6)
C4 N2 C1 N1 . -143.7(5)
C5 N2 C1 N3 . -157.2(4)
C4 N2 C1 N3 . 38.1(6)
C2 N3 C1 N1 . -148.1(5)
C3 N3 C1 N1 . 22.9(7)
C2 N3 C1 N2 . 30.0(6)
C3 N3 C1 N2 . -158.9(4)
C9 C11 C12 C10 . 0.2(7)
C9 C11 C12 S1 . -179.2(3)
O1 S1 C12 C11 . 112.7(5)
O2 S1 C12 C11 . -127.6(4)
O3 S1 C12 C11 1 -10.9(4)
O3 S1 C12 C11 . -10.9(4)
O1 S1 C12 C10 . -66.7(5)
O2 S1 C12 C10 . 52.9(4)
O3 S1 C12 C10 1 169.6(4)
O3 S1 C12 C10 . 169.6(4)
C11 C9 C7 C8 . -1.6(7)
C11 C9 C7 C6 . 177.8(4)
C11 C12 C10 C8 . -0.9(7)
S1 C12 C10 C8 . 178.5(4)
C9 C7 C8 C10 . 0.9(7)
C6 C7 C8 C10 . -178.5(5)
C12 C10 C8 C7 . 0.4(8)
